data_4334451
loop_
_publ_author_name
'Matthew J. Ray'
'Rebecca A. M. Randall'
'Kasun S. Athukorala Arachchige'
'Alexandra M. Z. Slawin'
'Michael B\"uhl'
'Tomas Lebl'
'Petr Kilian'

_publ_section_title
;
 Synthetic, Structural, NMR, and Computational Study of a Geminally
 Bis(peri-substituted) Tridentate Phosphine and Its Chalcogenides and
 Transition-Metal Complexes
;
_journal_name_full 'Inorganic Chemistry'
_journal_page_first 4346
_journal_page_last 4359
_journal_paper_doi 10.1021/ic3024875
_journal_volume 52
_journal_year 2013
_chemical_formula_moiety 'C39 H51 P3 Se2'
_chemical_formula_sum 'C39 H51 P3 Se2'
_chemical_formula_weight 770.67
_space_group_IT_number 14
_symmetry_cell_setting monoclinic
_symmetry_Int_Tables_number 14
_symmetry_space_group_name_Hall '-P 2yn'
_symmetry_space_group_name_H-M 'P 1 21/n 1'
_atom_sites_solution_hydrogens geom
_atom_sites_solution_primary direct
_atom_sites_solution_secondary difmap
_audit_creation_date 2012-08-28
_audit_creation_method 'by CrystalStructure 4.0'
_cell_angle_alpha 90.0000
_cell_angle_beta 92.761(3)
_cell_angle_gamma 90.0000
_cell_formula_units_Z 4
_cell_length_a 12.3969(13)
_cell_length_b 21.308(3)
_cell_length_c 13.8355(14)
_cell_measurement_reflns_used 13756
_cell_measurement_temperature 125
_cell_measurement_theta_max 29.13
_cell_measurement_theta_min 1.64
_cell_volume 3650.4(7)
_computing_cell_refinement 'CrystalClear-SM Expert 2.0 r6'
_computing_data_collection 'CrystalClear-SM Expert 2.0 r6 (Rigaku, 2010)'
_computing_data_reduction 'CrystalClear-SM Expert 2.0 r6'
_computing_molecular_graphics 'CrystalStructure 4.0'
_computing_publication_material 'CrystalStructure 4.0 (Rigaku, 2010)'
_computing_structure_refinement 'SHELXL97 (Sheldrick, 2008)'
_computing_structure_solution SIR97
_diffrn_ambient_temperature 125
_diffrn_detector_area_resol_mean 29.257
_diffrn_measured_fraction_theta_full 0.994
_diffrn_measured_fraction_theta_max 0.994
_diffrn_measurement_device_type 'Rigaku Saturn70'
_diffrn_measurement_method \w
_diffrn_radiation_type 'Mo K\a'
_diffrn_radiation_wavelength 0.71075
_diffrn_reflns_av_R_equivalents 0.0677
_diffrn_reflns_limit_h_max 14
_diffrn_reflns_limit_h_min -14
_diffrn_reflns_limit_k_max 25
_diffrn_reflns_limit_k_min -24
_diffrn_reflns_limit_l_max 16
_diffrn_reflns_limit_l_min -16
_diffrn_reflns_number 27663
_diffrn_reflns_theta_full 25.00
_diffrn_reflns_theta_max 25.00
_diffrn_standards_number 0
_exptl_absorpt_coefficient_mu 2.184
_exptl_absorpt_correction_T_max 0.957
_exptl_absorpt_correction_T_min 0.653
_exptl_absorpt_correction_type multi-scan
_exptl_absorpt_process_details 'REQAB (Rigaku, 1998)'
_exptl_crystal_colour yellow
_exptl_crystal_density_diffrn 1.402
_exptl_crystal_description platelet
_exptl_crystal_F_000 1592.00
_exptl_crystal_size_max 0.180
_exptl_crystal_size_mid 0.060
_exptl_crystal_size_min 0.020
_refine_diff_density_max 0.530
_refine_diff_density_min -0.560
_refine_ls_extinction_method none
_refine_ls_goodness_of_fit_ref 1.081
_refine_ls_hydrogen_treatment constr
_refine_ls_number_parameters 399
_refine_ls_number_reflns 6396
_refine_ls_number_restraints 0
_refine_ls_R_factor_gt 0.0451
_refine_ls_shift/su_max 0.005
_refine_ls_structure_factor_coef Fsqd
_refine_ls_weighting_details 'w = 1/[\s^2^(Fo^2^)+(0.0703P)^2^+0.0000P] where P=(Fo^2^+2Fc^2^)/3'
_refine_ls_weighting_scheme calc
_refine_ls_wR_factor_ref 0.1469
_reflns_number_gt 5131
_reflns_number_total 6397
_reflns_threshold_expression F^2^>2.0\s(F^2^)
_cod_data_source_file ic3024875_si_001_4.cif
_cod_data_source_block 4
_cod_original_cell_volume 3650.5(7)
_cod_database_code 4334451

loop_
_symmetry_equiv_pos_site_id
_symmetry_equiv_pos_as_xyz
1 +X,+Y,+Z
2 1/2-X,1/2+Y,1/2-Z
3 -X,-Y,-Z
4 1/2+X,1/2-Y,1/2+Z

loop_
_atom_site_label
_atom_site_type_symbol
_atom_site_fract_x
_atom_site_fract_y
_atom_site_fract_z
_atom_site_U_iso_or_equiv
_atom_site_adp_type
_atom_site_occupancy
_atom_site_symmetry_multiplicity
_atom_site_calc_flag
_atom_site_refinement_flags
Se2 Se 0.77328(4) 0.31641(2) 0.60700(3) 0.03873(17) Uani 1.0 4 d .
Se3 Se 0.56876(4) -0.07103(2) 0.30225(4) 0.04270(18) Uani 1.0 4 d .
P1 P 0.83313(9) 0.15254(5) 0.26690(8) 0.0231(3) Uani 1.0 4 d .
P2 P 0.79660(9) 0.25408(5) 0.48993(8) 0.0258(3) Uani 1.0 4 d .
P3 P 0.65974(9) 0.01264(6) 0.28741(8) 0.0276(3) Uani 1.0 4 d .
C1 C 0.9631(4) 0.1621(2) 0.3365(3) 0.0242(10) Uani 1.0 4 d .
C2 C 1.0450(4) 0.1184(3) 0.3270(3) 0.0282(10) Uani 1.0 4 d .
C3 C 1.1555(4) 0.1311(3) 0.3470(3) 0.0309(11) Uani 1.0 4 d .
C4 C 1.1843(4) 0.1917(3) 0.3687(3) 0.0286(10) Uani 1.0 4 d .
C5 C 1.1019(4) 0.2356(2) 0.3860(3) 0.0253(10) Uani 1.0 4 d .
C6 C 1.1454(4) 0.2959(3) 0.4053(3) 0.0290(10) Uani 1.0 4 d .
C7 C 1.0779(4) 0.3424(3) 0.4329(4) 0.0334(11) Uani 1.0 4 d .
C8 C 0.9702(4) 0.3257(2) 0.4507(4) 0.0311(11) Uani 1.0 4 d .
C9 C 0.9249(4) 0.2678(2) 0.4303(3) 0.0260(10) Uani 1.0 4 d .
C10 C 0.9907(4) 0.2207(2) 0.3845(3) 0.0241(10) Uani 1.0 4 d .
C11 C 1.2926(4) 0.2235(3) 0.3797(4) 0.0362(12) Uani 1.0 4 d .
C12 C 1.2651(4) 0.2944(3) 0.3890(4) 0.0355(12) Uani 1.0 4 d .
C13 C 0.8263(4) 0.2308(2) 0.2040(3) 0.0248(10) Uani 1.0 4 d .
C14 C 0.7178(4) 0.2350(3) 0.1456(4) 0.0355(12) Uani 1.0 4 d .
C15 C 0.9185(4) 0.2518(2) 0.1431(3) 0.0295(10) Uani 1.0 4 d .
C16 C 0.6854(4) 0.2648(2) 0.3982(3) 0.0263(10) Uani 1.0 4 d .
C17 C 0.5736(4) 0.2539(3) 0.4370(4) 0.0347(11) Uani 1.0 4 d .
C18 C 0.6917(4) 0.3308(3) 0.3560(4) 0.0323(11) Uani 1.0 4 d .
C19 C 0.8060(4) 0.1725(3) 0.5343(4) 0.0333(11) Uani 1.0 4 d .
C20 C 0.7074(5) 0.1540(3) 0.5941(4) 0.0438(13) Uani 1.0 4 d .
C21 C 0.9095(5) 0.1637(3) 0.5970(4) 0.0519(15) Uani 1.0 4 d .
C22 C 0.8668(4) 0.0996(2) 0.1664(3) 0.0238(10) Uani 1.0 4 d .
C23 C 0.9597(4) 0.1127(2) 0.1178(3) 0.0270(10) Uani 1.0 4 d .
C24 C 0.9797(4) 0.0914(2) 0.0237(3) 0.0285(10) Uani 1.0 4 d .
C25 C 0.9010(4) 0.0590(2) -0.0254(3) 0.0281(10) Uani 1.0 4 d .
C26 C 0.8089(4) 0.0412(2) 0.0237(3) 0.0245(10) Uani 1.0 4 d .
C27 C 0.7377(4) 0.0062(2) -0.0388(3) 0.0290(10) Uani 1.0 4 d .
C28 C 0.6454(4) -0.0170(2) -0.0037(4) 0.0322(11) Uani 1.0 4 d .
C29 C 0.6292(4) -0.0092(2) 0.0961(4) 0.0301(11) Uani 1.0 4 d .
C30 C 0.6961(4) 0.0244(2) 0.1600(3) 0.0250(10) Uani 1.0 4 d .
C31 C 0.7890(4) 0.0563(2) 0.1219(3) 0.0238(10) Uani 1.0 4 d .
C32 C 0.8908(4) 0.0366(3) -0.1295(3) 0.0342(11) Uani 1.0 4 d .
C33 C 0.7837(5) 0.0002(3) -0.1375(4) 0.0393(12) Uani 1.0 4 d .
C34 C 0.5819(4) 0.0817(3) 0.3260(4) 0.0324(11) Uani 1.0 4 d .
C35 C 0.5087(5) 0.0671(3) 0.4085(4) 0.0447(14) Uani 1.0 4 d .
C36 C 0.5155(5) 0.1087(3) 0.2407(4) 0.0462(14) Uani 1.0 4 d .
C37 C 0.7881(4) 0.0073(3) 0.3607(3) 0.0310(11) Uani 1.0 4 d .
C38 C 0.7688(5) -0.0029(3) 0.4679(4) 0.0443(13) Uani 1.0 4 d .
C39 C 0.8592(4) -0.0449(3) 0.3223(4) 0.0440(13) Uani 1.0 4 d .
H2 H 1.0254 0.0774 0.3057 0.0339 Uiso 1.0 4 calc R
H3 H 1.2081 0.0988 0.3455 0.0370 Uiso 1.0 4 calc R
H7 H 1.1023 0.3845 0.4398 0.0401 Uiso 1.0 4 calc R
H8 H 0.9260 0.3566 0.4787 0.0373 Uiso 1.0 4 calc R
H11A H 1.3356 0.2158 0.3224 0.0435 Uiso 1.0 4 calc R
H11B H 1.3337 0.2083 0.4382 0.0435 Uiso 1.0 4 calc R
H12A H 1.3068 0.3135 0.4443 0.0426 Uiso 1.0 4 calc R
H12B H 1.2814 0.3173 0.3292 0.0426 Uiso 1.0 4 calc R
H13 H 0.8222 0.2627 0.2566 0.0297 Uiso 1.0 4 calc R
H14A H 0.7199 0.2079 0.0884 0.0426 Uiso 1.0 4 calc R
H14B H 0.7049 0.2785 0.1251 0.0426 Uiso 1.0 4 calc R
H14C H 0.6595 0.2212 0.1860 0.0426 Uiso 1.0 4 calc R
H15A H 0.9066 0.2954 0.1226 0.0354 Uiso 1.0 4 calc R
H15B H 0.9215 0.2248 0.0859 0.0354 Uiso 1.0 4 calc R
H15C H 0.9868 0.2488 0.1815 0.0354 Uiso 1.0 4 calc R
H16 H 0.6957 0.2341 0.3448 0.0315 Uiso 1.0 4 calc R
H18A H 0.6788 0.3618 0.4066 0.0387 Uiso 1.0 4 calc R
H18B H 0.6369 0.3355 0.3031 0.0387 Uiso 1.0 4 calc R
H18C H 0.7635 0.3376 0.3312 0.0387 Uiso 1.0 4 calc R
H19 H 0.8083 0.1437 0.4773 0.0400 Uiso 1.0 4 calc R
H21A H 0.9160 0.1197 0.6171 0.0622 Uiso 1.0 4 calc R
H21B H 0.9073 0.1905 0.6544 0.0622 Uiso 1.0 4 calc R
H21C H 0.9718 0.1752 0.5597 0.0622 Uiso 1.0 4 calc R
H23 H 1.0135 0.1378 0.1502 0.0323 Uiso 1.0 4 calc R
H24 H 1.0467 0.0995 -0.0043 0.0342 Uiso 1.0 4 calc R
H28 H 0.5933 -0.0378 -0.0448 0.0386 Uiso 1.0 4 calc R
H29 H 0.5675 -0.0287 0.1212 0.0361 Uiso 1.0 4 calc R
H32A H 0.9521 0.0090 -0.1443 0.0410 Uiso 1.0 4 calc R
H32B H 0.8892 0.0726 -0.1748 0.0410 Uiso 1.0 4 calc R
H33A H 0.7341 0.0187 -0.1880 0.0472 Uiso 1.0 4 calc R
H33B H 0.7963 -0.0444 -0.1536 0.0472 Uiso 1.0 4 calc R
H34 H 0.6347 0.1145 0.3493 0.0389 Uiso 1.0 4 calc R
H35A H 0.4539 0.0364 0.3865 0.0537 Uiso 1.0 4 calc R
H35B H 0.4733 0.1057 0.4287 0.0537 Uiso 1.0 4 calc R
H35C H 0.5520 0.0496 0.4632 0.0537 Uiso 1.0 4 calc R
H36A H 0.4800 0.1474 0.2607 0.0555 Uiso 1.0 4 calc R
H36B H 0.4606 0.0782 0.2186 0.0555 Uiso 1.0 4 calc R
H36C H 0.5629 0.1180 0.1880 0.0555 Uiso 1.0 4 calc R
H37 H 0.8273 0.0480 0.3543 0.0372 Uiso 1.0 4 calc R
H38A H 0.8381 -0.0028 0.5050 0.0532 Uiso 1.0 4 calc R
H38B H 0.7326 -0.0433 0.4763 0.0532 Uiso 1.0 4 calc R
H38C H 0.7232 0.0310 0.4911 0.0532 Uiso 1.0 4 calc R
H39A H 0.8235 -0.0855 0.3300 0.0529 Uiso 1.0 4 calc R
H39B H 0.9290 -0.0450 0.3587 0.0529 Uiso 1.0 4 calc R
H39C H 0.8706 -0.0375 0.2536 0.0529 Uiso 1.0 4 calc R
H17A H 0.5671 0.2776 0.4972 0.0521 Uiso 1.0 4 calc R
H17B H 0.5638 0.2091 0.4496 0.0521 Uiso 1.0 4 calc R
H17C H 0.5182 0.2681 0.3890 0.0521 Uiso 1.0 4 calc R
H20A H 0.7227 0.1145 0.6283 0.0656 Uiso 1.0 4 calc R
H20B H 0.6434 0.1488 0.5504 0.0656 Uiso 1.0 4 calc R
H20C H 0.6939 0.1872 0.6411 0.0656 Uiso 1.0 4 calc R

loop_
_atom_site_aniso_label
_atom_site_aniso_U_11
_atom_site_aniso_U_22
_atom_site_aniso_U_33
_atom_site_aniso_U_12
_atom_site_aniso_U_13
_atom_site_aniso_U_23
Se2 0.0449(4) 0.0394(4) 0.0322(3) 0.0024(3) 0.0054(2) -0.0124(2)
Se3 0.0543(4) 0.0317(4) 0.0432(4) -0.0153(3) 0.0131(3) 0.0000(3)
P1 0.0227(6) 0.0222(6) 0.0246(6) -0.0005(5) 0.0034(5) -0.0029(5)
P2 0.0267(6) 0.0262(7) 0.0248(6) 0.0011(5) 0.0040(5) -0.0032(5)
P3 0.0314(7) 0.0241(7) 0.0277(6) -0.0034(5) 0.0062(5) -0.0004(5)
C1 0.026(3) 0.023(3) 0.024(3) -0.0014(19) 0.0034(17) 0.0013(18)
C2 0.030(3) 0.027(3) 0.028(3) 0.002(2) 0.0016(18) -0.0024(19)
C3 0.026(3) 0.036(3) 0.030(3) 0.011(3) -0.0019(18) -0.000(2)
C4 0.024(3) 0.040(3) 0.021(3) -0.000(2) -0.0015(17) -0.003(2)
C5 0.025(3) 0.030(3) 0.021(2) 0.000(2) -0.0022(17) -0.0037(18)
C6 0.026(3) 0.033(3) 0.028(3) -0.006(2) -0.0003(18) -0.000(2)
C7 0.033(3) 0.028(3) 0.039(3) -0.005(3) -0.002(2) -0.002(2)
C8 0.033(3) 0.025(3) 0.034(3) 0.003(2) -0.003(2) -0.001(2)
C9 0.024(3) 0.029(3) 0.024(3) 0.0029(19) -0.0023(17) -0.0028(19)
C10 0.027(3) 0.022(3) 0.023(2) 0.0009(19) -0.0011(17) 0.0040(18)
C11 0.024(3) 0.050(4) 0.034(3) -0.002(3) -0.0017(19) -0.012(3)
C12 0.028(3) 0.045(3) 0.034(3) -0.010(3) -0.0010(19) -0.002(3)
C13 0.024(3) 0.024(3) 0.026(3) -0.0004(19) -0.0001(17) -0.0009(18)
C14 0.037(3) 0.039(3) 0.029(3) 0.006(3) -0.001(2) 0.001(3)
C15 0.034(3) 0.024(3) 0.031(3) -0.003(2) 0.0045(19) 0.001(2)
C16 0.025(3) 0.026(3) 0.029(3) 0.0006(19) 0.0053(18) -0.0046(19)
C17 0.024(3) 0.035(3) 0.046(3) 0.001(2) 0.008(2) -0.004(3)
C18 0.024(3) 0.036(3) 0.037(3) 0.006(2) 0.0046(19) 0.004(3)
C19 0.044(3) 0.029(3) 0.029(3) 0.006(3) 0.011(2) 0.003(2)
C20 0.054(4) 0.039(3) 0.040(3) 0.001(3) 0.017(3) 0.004(3)
C21 0.049(4) 0.056(4) 0.051(4) 0.017(3) 0.006(3) 0.022(3)
C22 0.027(3) 0.019(3) 0.025(3) 0.0028(18) 0.0048(18) -0.0025(18)
C23 0.026(3) 0.022(3) 0.033(3) 0.0007(19) 0.0039(18) -0.0019(19)
C24 0.031(3) 0.023(3) 0.032(3) 0.004(2) 0.0133(19) 0.0013(19)
C25 0.040(3) 0.018(3) 0.027(3) 0.005(2) 0.0072(19) 0.0009(19)
C26 0.028(3) 0.020(3) 0.025(3) 0.0046(19) 0.0007(17) 0.0003(18)
C27 0.038(3) 0.021(3) 0.028(3) 0.001(2) -0.0001(19) 0.0001(19)
C28 0.042(3) 0.023(3) 0.031(3) 0.000(3) -0.008(2) -0.001(2)
C29 0.029(3) 0.026(3) 0.035(3) -0.003(2) -0.0003(19) 0.003(2)
C30 0.024(3) 0.021(3) 0.030(3) 0.0015(19) 0.0024(18) 0.0002(18)
C31 0.029(3) 0.019(3) 0.024(3) 0.0047(19) 0.0033(18) 0.0019(18)
C32 0.046(3) 0.030(3) 0.027(3) 0.005(3) 0.008(2) -0.000(2)
C33 0.054(4) 0.037(3) 0.028(3) -0.006(3) 0.005(3) -0.004(3)
C34 0.034(3) 0.032(3) 0.031(3) 0.002(2) 0.006(2) -0.004(2)
C35 0.045(4) 0.043(4) 0.048(3) 0.003(3) 0.025(3) -0.002(3)
C36 0.044(4) 0.052(4) 0.043(3) 0.020(3) 0.006(3) -0.003(3)
C37 0.038(3) 0.026(3) 0.029(3) 0.003(2) -0.0011(19) 0.002(2)
C38 0.060(4) 0.041(4) 0.031(3) 0.004(3) -0.001(3) 0.004(3)
C39 0.043(4) 0.043(4) 0.046(3) 0.015(3) -0.003(3) 0.002(3)

loop_
_atom_type_symbol
_atom_type_description
_atom_type_scat_dispersion_real
_atom_type_scat_dispersion_imag
_atom_type_scat_source
C C 0.0033 0.0016
;
International Tables for Crystallography
(1992, Vol. C, Tables 4.2.6.8 and 6.1.1.4)
;
H H 0.0000 0.0000
;
International Tables for Crystallography
(1992, Vol. C, Table 6.1.1.4)
;
P P 0.1023 0.0942
;
International Tables for Crystallography
(1992, Vol. C, Tables 4.2.6.8 and 6.1.1.4)
;
Se Se -0.0929 2.2259
;
International Tables for Crystallography
(1992, Vol. C, Tables 4.2.6.8 and 6.1.1.4)
;

loop_
_geom_angle_atom_site_label_1
_geom_angle_atom_site_label_2
_geom_angle_atom_site_label_3
_geom_angle
_geom_angle_publ_flag
C1 P1 C13 99.34(19) yes
C1 P1 C22 103.67(19) yes
C13 P1 C22 101.49(19) yes
Se2 P2 C9 113.13(15) yes
Se2 P2 C16 108.84(15) yes
Se2 P2 C19 110.11(15) yes
C9 P2 C16 107.69(19) yes
C9 P2 C19 104.8(2) yes
C16 P2 C19 112.3(2) yes
Se3 P3 C30 111.07(15) yes
Se3 P3 C34 110.63(16) yes
Se3 P3 C37 110.00(16) yes
C30 P3 C34 108.7(2) yes
C30 P3 C37 106.7(2) yes
C34 P3 C37 109.7(2) yes
P1 C1 C2 120.0(4) yes
P1 C1 C10 121.0(3) yes
C2 C1 C10 117.6(4) yes
C1 C2 C3 124.0(5) yes
C2 C3 C4 117.7(5) yes
C3 C4 C5 118.6(4) yes
C3 C4 C11 132.0(5) yes
C5 C4 C11 109.5(4) yes
C4 C5 C6 111.2(4) yes
C4 C5 C10 124.0(4) yes
C6 C5 C10 124.8(4) yes
C5 C6 C7 118.7(4) yes
C5 C6 C12 108.7(4) yes
C7 C6 C12 132.6(5) yes
C6 C7 C8 117.6(5) yes
C7 C8 C9 124.6(5) yes
P2 C9 C8 113.6(4) yes
P2 C9 C10 126.6(4) yes
C8 C9 C10 118.3(4) yes
C1 C10 C5 114.2(4) yes
C1 C10 C9 131.9(4) yes
C5 C10 C9 113.8(4) yes
C4 C11 C12 104.3(4) yes
C6 C12 C11 104.7(4) yes
P1 C13 C14 108.3(3) yes
P1 C13 C15 120.0(3) yes
C14 C13 C15 110.7(4) yes
P2 C16 C17 113.6(3) yes
P2 C16 C18 109.1(3) yes
C17 C16 C18 109.8(4) yes
P2 C19 C20 112.0(4) yes
P2 C19 C21 110.0(4) yes
C20 C19 C21 109.2(4) yes
P1 C22 C23 117.5(4) yes
P1 C22 C31 122.5(3) yes
C23 C22 C31 118.2(4) yes
C22 C23 C24 124.6(4) yes
C23 C24 C25 118.2(4) yes
C24 C25 C26 118.6(4) yes
C24 C25 C32 131.5(5) yes
C26 C25 C32 109.9(4) yes
C25 C26 C27 110.1(4) yes
C25 C26 C31 125.4(4) yes
C27 C26 C31 124.5(4) yes
C26 C27 C28 119.0(4) yes
C26 C27 C33 110.1(4) yes
C28 C27 C33 130.9(5) yes
C27 C28 C29 118.0(4) yes
C28 C29 C30 125.1(5) yes
P3 C30 C29 111.8(4) yes
P3 C30 C31 129.7(3) yes
C29 C30 C31 118.0(4) yes
C22 C31 C26 113.9(4) yes
C22 C31 C30 131.5(4) yes
C26 C31 C30 114.6(4) yes
C25 C32 C33 105.0(4) yes
C27 C33 C32 104.8(4) yes
P3 C34 C35 113.0(4) yes
P3 C34 C36 110.3(4) yes
C35 C34 C36 109.8(4) yes
P3 C37 C38 111.7(4) yes
P3 C37 C39 110.5(4) yes
C38 C37 C39 110.7(4) yes

loop_
_geom_bond_atom_site_label_1
_geom_bond_atom_site_label_2
_geom_bond_distance
_geom_bond_publ_flag
Se2 P2 2.1251(12) yes
Se3 P3 2.1249(14) yes
P1 C1 1.848(5) yes
P1 C13 1.880(5) yes
P1 C22 1.854(5) yes
P2 C9 1.850(5) yes
P2 C16 1.843(5) yes
P2 C19 1.846(5) yes
P3 C30 1.857(5) yes
P3 C34 1.853(5) yes
P3 C37 1.848(5) yes
C1 C2 1.389(7) yes
C1 C10 1.447(6) yes
C2 C3 1.410(7) yes
C3 C4 1.369(7) yes
C4 C5 1.413(7) yes
C4 C11 1.505(7) yes
C5 C6 1.413(7) yes
C5 C10 1.414(6) yes
C6 C7 1.363(7) yes
C6 C12 1.513(7) yes
C7 C8 1.415(7) yes
C8 C9 1.380(7) yes
C9 C10 1.458(6) yes
C11 C12 1.554(8) yes
C13 C14 1.538(6) yes
C13 C15 1.519(7) yes
C16 C17 1.528(7) yes
C16 C18 1.527(7) yes
C19 C20 1.559(8) yes
C19 C21 1.525(7) yes
C22 C23 1.390(6) yes
C22 C31 1.450(6) yes
C23 C24 1.412(7) yes
C24 C25 1.350(7) yes
C25 C26 1.407(7) yes
C25 C32 1.518(6) yes
C26 C27 1.418(6) yes
C26 C31 1.428(6) yes
C27 C28 1.357(7) yes
C27 C33 1.511(7) yes
C28 C29 1.414(7) yes
C29 C30 1.383(6) yes
C30 C31 1.457(6) yes
C32 C33 1.537(8) yes
C34 C35 1.523(8) yes
C34 C36 1.519(7) yes
C37 C38 1.529(7) yes
C37 C39 1.529(8) yes
